data_2217762
loop_
_publ_author_name
'Chantrapromma, Suchada'
'Laksana, Chotika'
'Ruanwas, Pumsak'
'Fun, Hoong-Kun'

_publ_section_title
;
 1-Methyl-4-[(<i>E</i>)-2-(2-thienyl)ethenyl]pyridinium
 4-chlorobenzenesulfonate
;
_journal_coeditor_code FB2086
_journal_issue 3
_journal_name_full 'Acta Crystallographica Section E'
_journal_page_first o574
_journal_page_last o575
_journal_paper_doi 10.1107/S1600536808003929
_journal_volume 64
_journal_year 2008
_chemical_formula_iupac 'C12 H12 N S +, C6 H4 Cl O3 S -'
_chemical_formula_moiety 'C12 H12 N S +, C6 H4 Cl O3 S -'
_chemical_formula_sum 'C18 H16 Cl N O3 S2'
_chemical_formula_weight 393.91
_chemical_melting_point 504.0(10)
_chemical_name_systematic
;
1-Methyl-4-[(<i>E</i>)-2-(2-thienyl)ethenyl]pyridinium
4-chlorobenzenesulfonate
;
_space_group_IT_number 14
_symmetry_cell_setting monoclinic
_symmetry_space_group_name_Hall '-P 2ybc'
_symmetry_space_group_name_H-M 'P 1 21/c 1'
_atom_sites_solution_hydrogens difmap
_atom_sites_solution_primary difmap
_atom_sites_solution_secondary difmap
_audit_creation_method SHELXL-97
_cell_angle_alpha 90.00
_cell_angle_beta 111.2320(10)
_cell_angle_gamma 90.00
_cell_formula_units_Z 4
_cell_length_a 7.35320(10)
_cell_length_b 14.0250(2)
_cell_length_c 18.3755(2)
_cell_measurement_reflns_used 4688
_cell_measurement_temperature 100.00(10)
_cell_measurement_theta_max 29.00
_cell_measurement_theta_min 1.88
_cell_volume 1766.41(4)
_computing_cell_refinement 'APEX2 (Bruker, 2005)'
_computing_data_collection 'APEX2 (Bruker, 2005)'
_computing_data_reduction 'SAINT (Bruker, 2005)'
_computing_molecular_graphics 'SHELXTL (Sheldrick, 2008)'
_computing_publication_material
;
SHELXTL (Sheldrick, 2008) and PLATON (Spek, 2003)
;
_computing_structure_refinement 'SHELXTL (Sheldrick, 2008)'
_computing_structure_solution 'SHELXTL (Sheldrick, 2008)'
_diffrn_ambient_temperature 100.00(10)
_diffrn_detector_area_resol_mean 8.33
_diffrn_measured_fraction_theta_full 0.999
_diffrn_measured_fraction_theta_max 0.999
_diffrn_measurement_device_type
;
Bruker SMART APEX2 CCD area-detector
;
_diffrn_measurement_method \w
_diffrn_radiation_monochromator graphite
_diffrn_radiation_source 'fine-focus sealed tube'
_diffrn_radiation_type MoK\a
_diffrn_radiation_wavelength 0.71073
_diffrn_reflns_av_R_equivalents 0.0371
_diffrn_reflns_av_sigmaI/netI 0.0302
_diffrn_reflns_limit_h_max 10
_diffrn_reflns_limit_h_min -10
_diffrn_reflns_limit_k_max 19
_diffrn_reflns_limit_k_min -19
_diffrn_reflns_limit_l_max 25
_diffrn_reflns_limit_l_min -21
_diffrn_reflns_number 23692
_diffrn_reflns_theta_full 29.00
_diffrn_reflns_theta_max 29.00
_diffrn_reflns_theta_min 1.88
_diffrn_standards_number 0
_exptl_absorpt_coefficient_mu 0.470
_exptl_absorpt_correction_T_max 0.919
_exptl_absorpt_correction_T_min 0.883
_exptl_absorpt_correction_type multi-scan
_exptl_absorpt_process_details '(SADABS; Bruker, 2005)'
_exptl_crystal_colour Brown
_exptl_crystal_density_diffrn 1.481
_exptl_crystal_density_method 'not measured'
_exptl_crystal_description Block
_exptl_crystal_F_000 816
_exptl_crystal_size_max 0.49
_exptl_crystal_size_mid 0.22
_exptl_crystal_size_min 0.18
_refine_diff_density_max 0.567
_refine_diff_density_min -0.424
_refine_ls_extinction_method none
_refine_ls_goodness_of_fit_ref 1.057
_refine_ls_hydrogen_treatment constr
_refine_ls_matrix_type full
_refine_ls_number_constraints 63
_refine_ls_number_parameters 227
_refine_ls_number_reflns 4688
_refine_ls_number_restraints 0
_refine_ls_restrained_S_all 1.057
_refine_ls_R_factor_all 0.0469
_refine_ls_R_factor_gt 0.0371
_refine_ls_shift/su_max 0.001
_refine_ls_shift/su_mean 0.000
_refine_ls_structure_factor_coef Fsqd
_refine_ls_weighting_details 'calc w=1/[\s^2^(Fo^2^)+(0.0415P)^2^+1.1208P] where P=(Fo^2^+2Fc^2^)/3'
_refine_ls_weighting_scheme calc
_refine_ls_wR_factor_gt 0.0893
_refine_ls_wR_factor_ref 0.0944
_reflns_number_gt 3913
_reflns_number_total 4688
_reflns_threshold_expression I>2\s(I)
_cod_data_source_file fb2086.cif
_cod_data_source_block I
_cod_depositor_comments
;
The following automatic conversions were performed:
'_symmetry_cell_setting' value 'Monoclinic' changed to 'monoclinic'
according to '/home/saulius/struct/CIF-dictionaries/cif_core.dic'
dictionary named 'cif_core.dic' version 2.4.1 from 2010-06-29.

Automatic conversion script
Id: cif_fix_enum 1527 2010-12-29 10:47:43Z saulius 

The following automatic conversions were performed:

'_chemical_melting_point' value '503-505' was changed to '504.0(10)'
- the average value was taken and precision was estimated.

Automatic conversion script
Id: cif_fix_values 1646 2011-03-28 12:23:43Z adriana 

The following automatic conversions were performed:

'_chemical_melting_point' value '503-505' was changed to '504.0(10)'
- the average value was taken and precision was
estimated.

'_symmetry_cell_setting' value 'Monoclinic' changed to
'monoclinic' according to
/home/saulius/struct/CIF-dictionaries/cif_core.dic dictionary named
'cif_core.dic' version 2.4.1 from 2010-06-29.

Automatic conversion script
Id: cif_fix_values 1715 2011-07-08 13:25:40Z adriana 
;
_cod_original_sg_symbol_H-M 'P 21/c'
_cod_database_code 2217762
_cod_database_fobs_code 2217762

loop_
_symmetry_equiv_pos_as_xyz
'x, y, z'
'-x, y+1/2, -z+1/2'
'-x, -y, -z'
'x, -y-1/2, z-1/2'

loop_
_atom_site_type_symbol
_atom_site_label
_atom_site_fract_x
_atom_site_fract_y
_atom_site_fract_z
_atom_site_U_iso_or_equiv
_atom_site_adp_type
_atom_site_calc_flag
_atom_site_refinement_flags
_atom_site_occupancy
S S1 0.57131(7) 0.72654(3) 0.43805(3) 0.02450(11) Uani d . 1
S S2 1.05267(5) 0.60506(3) 0.27447(2) 0.01477(10) Uani d . 1
Cl Cl1 0.37650(6) 0.31936(3) 0.25045(2) 0.02092(10) Uani d . 1
O O1 1.09007(17) 0.58763(9) 0.20315(7) 0.0219(3) Uani d . 1
O O2 1.21870(16) 0.58102(9) 0.34443(7) 0.0196(3) Uani d . 1
O O3 0.97435(17) 0.69943(8) 0.27824(7) 0.0210(3) Uani d . 1
N N1 0.8323(2) 1.24164(11) 0.49389(9) 0.0214(3) Uani d . 1
C C1 0.6981(3) 1.10669(14) 0.41625(11) 0.0273(4) Uani d . 1
H H1A 0.6342 1.0808 0.3669 0.033 Uiso calc R 1
C C2 0.7408(3) 1.20156(14) 0.42351(11) 0.0265(4) Uani d . 1
H H2A 0.7060 1.2394 0.3790 0.032 Uiso calc R 1
C C3 0.8863(3) 1.18711(14) 0.55895(11) 0.0259(4) Uani d . 1
H H3A 0.9501 1.2150 0.6075 0.031 Uiso calc R 1
C C4 0.8481(3) 1.09132(14) 0.55424(11) 0.0267(4) Uani d . 1
H H4A 0.8881 1.0547 0.5995 0.032 Uiso calc R 1
C C5 0.7490(2) 1.04783(13) 0.48184(11) 0.0216(3) Uani d . 1
C C6 0.6999(3) 0.94698(14) 0.47236(11) 0.0239(4) Uani d . 1
H H6A 0.6262 0.9252 0.4226 0.029 Uiso calc R 1
C C7 0.7537(3) 0.88364(13) 0.53044(11) 0.0227(4) Uani d . 1
H H7A 0.8268 0.9066 0.5799 0.027 Uiso calc R 1
C C8 0.7098(2) 0.78300(13) 0.52426(10) 0.0213(3) Uani d . 1
C C9 0.7700(2) 0.72058(12) 0.58541(10) 0.0190(3) Uani d . 1
H H9A 0.8451 0.7379 0.6363 0.023 Uiso calc R 1
C C10 0.7037(3) 0.62467(13) 0.56186(11) 0.0234(4) Uani d . 1
H H10A 0.7313 0.5730 0.5958 0.028 Uiso calc R 1
C C11 0.5956(3) 0.61854(13) 0.48386(11) 0.0234(4) Uani d . 1
H H11A 0.5415 0.5622 0.4586 0.028 Uiso calc R 1
C C12 0.8779(3) 1.34470(13) 0.50102(12) 0.0287(4) Uani d . 1
H H12A 0.8119 1.3754 0.4518 0.043 Uiso calc R 1
H H12B 1.0161 1.3535 0.5159 0.043 Uiso calc R 1
H H12C 0.8353 1.3722 0.5400 0.043 Uiso calc R 1
C C13 0.8648(2) 0.52345(12) 0.27171(9) 0.0151(3) Uani d . 1
C C14 0.8824(2) 0.42781(12) 0.25482(9) 0.0165(3) Uani d . 1
H H14A 0.9944 0.4067 0.2475 0.020 Uiso calc R 1
C C15 0.7332(2) 0.36386(12) 0.24892(10) 0.0174(3) Uani d . 1
H H15A 0.7434 0.3000 0.2372 0.021 Uiso calc R 1
C C16 0.5682(2) 0.39778(12) 0.26093(9) 0.0165(3) Uani d . 1
C C17 0.5512(2) 0.49151(12) 0.28055(10) 0.0186(3) Uani d . 1
H H17A 0.4417 0.5120 0.2902 0.022 Uiso calc R 1
C C18 0.7013(2) 0.55480(12) 0.28563(10) 0.0181(3) Uani d . 1
H H18A 0.6920 0.6183 0.2984 0.022 Uiso calc R 1

loop_
_atom_site_aniso_label
_atom_site_aniso_U_11
_atom_site_aniso_U_22
_atom_site_aniso_U_33
_atom_site_aniso_U_12
_atom_site_aniso_U_13
_atom_site_aniso_U_23
S1 0.0255(2) 0.0248(2) 0.0196(2) -0.00284(17) 0.00382(17) 0.00120(17)
S2 0.01233(18) 0.01553(19) 0.01604(19) 0.00021(14) 0.00465(14) 0.00095(14)
Cl1 0.01861(19) 0.0189(2) 0.0272(2) -0.00466(14) 0.01069(16) -0.00201(16)
O1 0.0200(6) 0.0292(7) 0.0181(6) -0.0020(5) 0.0090(5) 0.0007(5)
O2 0.0144(5) 0.0239(6) 0.0174(6) 0.0000(4) 0.0022(5) 0.0013(5)
O3 0.0181(6) 0.0143(6) 0.0314(7) -0.0003(4) 0.0099(5) 0.0002(5)
N1 0.0225(7) 0.0214(7) 0.0240(8) -0.0001(6) 0.0127(6) 0.0011(6)
C1 0.0289(9) 0.0304(10) 0.0204(9) -0.0058(8) 0.0063(7) -0.0019(7)
C2 0.0298(10) 0.0285(10) 0.0192(8) -0.0031(8) 0.0066(7) 0.0034(7)
C3 0.0309(9) 0.0293(10) 0.0174(8) -0.0016(8) 0.0085(7) -0.0019(7)
C4 0.0329(10) 0.0273(10) 0.0208(9) 0.0009(8) 0.0108(8) 0.0035(7)
C5 0.0192(8) 0.0227(9) 0.0256(9) -0.0001(6) 0.0114(7) -0.0001(7)
C6 0.0219(8) 0.0285(9) 0.0209(8) -0.0034(7) 0.0073(7) -0.0016(7)
C7 0.0192(8) 0.0274(9) 0.0224(9) 0.0001(7) 0.0086(7) -0.0019(7)
C8 0.0181(8) 0.0239(9) 0.0227(8) -0.0015(6) 0.0085(7) -0.0015(7)
C9 0.0176(8) 0.0251(9) 0.0133(7) -0.0012(6) 0.0045(6) 0.0008(6)
C10 0.0219(8) 0.0249(9) 0.0220(9) -0.0019(7) 0.0061(7) 0.0044(7)
C11 0.0225(8) 0.0211(9) 0.0242(9) -0.0038(7) 0.0058(7) 0.0004(7)
C12 0.0318(10) 0.0219(9) 0.0376(11) -0.0020(8) 0.0186(9) -0.0005(8)
C13 0.0139(7) 0.0171(8) 0.0142(7) -0.0002(6) 0.0048(6) -0.0002(6)
C14 0.0145(7) 0.0190(8) 0.0170(8) 0.0024(6) 0.0068(6) -0.0008(6)
C15 0.0186(7) 0.0148(7) 0.0192(8) 0.0016(6) 0.0075(6) -0.0010(6)
C16 0.0148(7) 0.0176(8) 0.0166(7) -0.0027(6) 0.0051(6) 0.0008(6)
C17 0.0148(7) 0.0180(8) 0.0249(9) 0.0018(6) 0.0094(7) 0.0001(6)
C18 0.0182(8) 0.0148(8) 0.0217(8) 0.0011(6) 0.0078(6) -0.0014(6)

loop_
_atom_type_symbol
_atom_type_description
_atom_type_scat_dispersion_real
_atom_type_scat_dispersion_imag
_atom_type_scat_source
C C 0.0033 0.0016 'International Tables Vol C Tables 4.2.6.8 and 6.1.1.4'
H H 0.0000 0.0000 'International Tables Vol C Tables 4.2.6.8 and 6.1.1.4'
Cl Cl 0.1484 0.1585 'International Tables Vol C Tables 4.2.6.8 and 6.1.1.4'
N N 0.0061 0.0033 'International Tables Vol C Tables 4.2.6.8 and 6.1.1.4'
O O 0.0106 0.0060 'International Tables Vol C Tables 4.2.6.8 and 6.1.1.4'
S S 0.1246 0.1234 'International Tables Vol C Tables 4.2.6.8 and 6.1.1.4'

loop_
_geom_angle_atom_site_label_1
_geom_angle_atom_site_label_2
_geom_angle_atom_site_label_3
_geom_angle
C11 S1 C8 91.87(9)
O1 S2 O3 113.77(7)
O1 S2 O2 112.64(7)
O3 S2 O2 112.86(7)
O1 S2 C13 105.32(7)
O3 S2 C13 105.65(7)
O2 S2 C13 105.68(7)
C2 N1 C3 119.87(16)
C2 N1 C12 120.78(16)
C3 N1 C12 119.34(16)
C2 C1 C5 120.86(18)
C2 C1 H1A 119.6
C5 C1 H1A 119.6
N1 C2 C1 121.28(17)
N1 C2 H2A 119.4
C1 C2 H2A 119.4
N1 C3 C4 120.76(17)
N1 C3 H3A 119.6
C4 C3 H3A 119.6
C3 C4 C5 120.70(17)
C3 C4 H4A 119.6
C5 C4 H4A 119.6
C1 C5 C4 116.51(17)
C1 C5 C6 119.63(17)
C4 C5 C6 123.86(17)
C7 C6 C5 124.26(17)
C7 C6 H6A 117.9
C5 C6 H6A 117.9
C6 C7 C8 126.54(17)
C6 C7 H7A 116.7
C8 C7 H7A 116.7
C9 C8 C7 124.44(16)
C9 C8 S1 111.55(13)
C7 C8 S1 124.01(14)
C8 C9 C10 112.16(15)
C8 C9 H9A 123.9
C10 C9 H9A 123.9
C11 C10 C9 112.22(16)
C11 C10 H10A 123.9
C9 C10 H10A 123.9
C10 C11 S1 112.19(14)
C10 C11 H11A 123.9
S1 C11 H11A 123.9
N1 C12 H12A 109.5
N1 C12 H12B 109.5
H12A C12 H12B 109.5
N1 C12 H12C 109.5
H12A C12 H12C 109.5
H12B C12 H12C 109.5
C18 C13 C14 120.17(15)
C18 C13 S2 120.39(13)
C14 C13 S2 119.44(12)
C15 C14 C13 120.28(15)
C15 C14 H14A 119.9
C13 C14 H14A 119.9
C14 C15 C16 118.36(15)
C14 C15 H15A 120.8
C16 C15 H15A 120.8
C17 C16 C15 122.20(15)
C17 C16 Cl1 118.91(12)
C15 C16 Cl1 118.89(13)
C16 C17 C18 118.65(15)
C16 C17 H17A 120.7
C18 C17 H17A 120.7
C13 C18 C17 120.27(15)
C13 C18 H18A 119.9
C17 C18 H18A 119.9

loop_
_geom_bond_atom_site_label_1
_geom_bond_atom_site_label_2
_geom_bond_distance
S1 C11 1.7105(19)
S1 C8 1.7335(18)
S2 O1 1.4541(12)
S2 O3 1.4550(12)
S2 O2 1.4560(12)
S2 C13 1.7806(16)
Cl1 C16 1.7428(16)
N1 C2 1.346(2)
N1 C3 1.352(2)
N1 C12 1.479(2)
C1 C2 1.363(3)
C1 C5 1.395(3)
C1 H1A 0.9300
C2 H2A 0.9300
C3 C4 1.369(3)
C3 H3A 0.9300
C4 C5 1.404(3)
C4 H4A 0.9300
C5 C6 1.455(3)
C6 C7 1.334(3)
C6 H6A 0.9300
C7 C8 1.443(3)
C7 H7A 0.9300
C8 C9 1.366(2)
C9 C10 1.443(2)
C9 H9A 0.9300
C10 C11 1.367(3)
C10 H10A 0.9300
C11 H11A 0.9300
C12 H12A 0.9600
C12 H12B 0.9600
C12 H12C 0.9600
C13 C18 1.388(2)
C13 C14 1.393(2)
C14 C15 1.390(2)
C14 H14A 0.9300
C15 C16 1.393(2)
C15 H15A 0.9300
C16 C17 1.381(2)
C17 C18 1.393(2)
C17 H17A 0.9300
C18 H18A 0.9300

loop_
_geom_hbond_atom_site_label_D
_geom_hbond_atom_site_label_H
_geom_hbond_atom_site_label_A
_geom_hbond_site_symmetry_A
_geom_hbond_distance_DH
_geom_hbond_distance_HA
_geom_hbond_distance_DA
_geom_hbond_angle_DHA
_geom_hbond_publ_flag
C3 H3A O3 3_776 0.93 2.3049 3.211(2) 164 y
C6 H6A S1 1_555 0.93 2.8442 3.228(2) 106 y
C7 H7A O1 4_576 0.93 2.3891 3.266(2) 157 y
C9 H9A O3 4_576 0.93 2.5852 3.495(2) 166 y
C10 H10A O2 3_766 0.93 2.3906 3.302(2) 167 y
C11 H11A O2 1_455 0.93 2.5492 3.063(2) 115 y
C12 H12C O2 3_776 0.96 2.3897 3.334(2) 168 y
C17 H17A O2 1_455 0.93 2.4088 3.318(2) 166 y
C18 H18A O3 1_555 0.93 2.5098 2.892(2) 105 y
C12 H12B Cg1 3_776 0.96 2.692 3.515(2) 144 y

loop_
_geom_torsion_atom_site_label_1
_geom_torsion_atom_site_label_2
_geom_torsion_atom_site_label_3
_geom_torsion_atom_site_label_4
_geom_torsion
C3 N1 C2 C1 1.0(3)
C12 N1 C2 C1 179.98(18)
C5 C1 C2 N1 -0.3(3)
C2 N1 C3 C4 -0.4(3)
C12 N1 C3 C4 -179.30(17)
N1 C3 C4 C5 -1.1(3)
C2 C1 C5 C4 -1.0(3)
C2 C1 C5 C6 179.41(18)
C3 C4 C5 C1 1.7(3)
C3 C4 C5 C6 -178.76(17)
C1 C5 C6 C7 175.16(18)
C4 C5 C6 C7 -4.4(3)
C5 C6 C7 C8 -179.72(17)
C6 C7 C8 C9 179.23(18)
C6 C7 C8 S1 -1.5(3)
C11 S1 C8 C9 -0.44(14)
C11 S1 C8 C7 -179.82(15)
C7 C8 C9 C10 179.78(16)
S1 C8 C9 C10 0.40(19)
C8 C9 C10 C11 -0.1(2)
C9 C10 C11 S1 -0.2(2)
C8 S1 C11 C10 0.36(15)
O1 S2 C13 C18 -130.91(14)
O3 S2 C13 C18 -10.19(16)
O2 S2 C13 C18 109.65(14)
O1 S2 C13 C14 48.59(15)
O3 S2 C13 C14 169.30(13)
O2 S2 C13 C14 -70.85(14)
C18 C13 C14 C15 2.4(2)
S2 C13 C14 C15 -177.09(12)
C13 C14 C15 C16 -0.5(2)
C14 C15 C16 C17 -1.9(3)
C14 C15 C16 Cl1 177.84(12)
C15 C16 C17 C18 2.4(3)
Cl1 C16 C17 C18 -177.33(13)
C14 C13 C18 C17 -1.9(2)
S2 C13 C18 C17 177.59(13)
C16 C17 C18 C13 -0.5(2)

loop_
_cod_related_entry_id
_cod_related_entry_database
_cod_related_entry_code
1 ChemSpider 30655448
